data_7005050
loop_
_publ_author_name
'Matouzenko, Galina S.'
'Perrin, Monique'
'Le Guennic, Boris'
'Genre, Caroline'
'Moln\'ar, G\'abor'
'Bousseksou, Azzedine'
'Borshch, Serguei A.'

_publ_section_title
;
 Spin crossover behavior in a family of iron(II) zigzag chain
 coordination polymers.
;
_journal_issue 9
_journal_name_full 'Dalton transactions (Cambridge, England : 2003)'
_journal_page_first 934
_journal_page_last 942
_journal_paper_doi 10.1039/b615410g
_journal_year 2007
_chemical_formula_sum 'C30 H30 Cl2 Fe N8 O9'
_chemical_formula_weight 773.37
_chemical_name_systematic
;
?
;
_space_group_IT_number 15
_symmetry_cell_setting monoclinic
_symmetry_space_group_name_Hall '-C 2yc'
_symmetry_space_group_name_H-M 'C 1 2/c 1'
_atom_sites_solution_hydrogens geom
_atom_sites_solution_primary direct
_atom_sites_solution_secondary difmap
_audit_creation_method SHELXL-97
_cell_angle_alpha 90.00
_cell_angle_beta 133.195(5)
_cell_angle_gamma 90.00
_cell_formula_units_Z 4
_cell_length_a 22.897(2)
_cell_length_b 13.968(2)
_cell_length_c 16.456(2)
_cell_measurement_temperature 293(2)
_cell_volume 3836.9(9)
_computing_cell_refinement DENZO
_computing_data_collection DENZO(Otwinowski&Minor,1997)
_computing_data_reduction DENZO
_computing_molecular_graphics PLATON
_computing_publication_material SHELX97'
_computing_structure_refinement 'SHELXL-97 (Sheldrick, 1997)'
_computing_structure_solution 'SHELXS-97 (Sheldrick, 1990)'
_diffrn_ambient_temperature 293(2)
_diffrn_measured_fraction_theta_full 0.992
_diffrn_measured_fraction_theta_max 0.992
_diffrn_measurement_device_type 'NONIUS KAPPA CCD'
_diffrn_measurement_method 'area detector'
_diffrn_radiation_monochromator graphite
_diffrn_radiation_source 'fine-focus sealed tube'
_diffrn_radiation_type MoK\a
_diffrn_radiation_wavelength 0.71073
_diffrn_reflns_av_R_equivalents 0.0400
_diffrn_reflns_av_sigmaI/netI 0.0747
_diffrn_reflns_limit_h_max 18
_diffrn_reflns_limit_h_min -25
_diffrn_reflns_limit_k_max 15
_diffrn_reflns_limit_k_min 0
_diffrn_reflns_limit_l_max 18
_diffrn_reflns_limit_l_min 0
_diffrn_reflns_number 4875
_diffrn_reflns_theta_full 23.48
_diffrn_reflns_theta_max 23.48
_diffrn_reflns_theta_min 3.06
_exptl_absorpt_coefficient_mu 0.590
_exptl_absorpt_correction_type none
_exptl_crystal_colour red
_exptl_crystal_density_diffrn 1.339
_exptl_crystal_density_method 'not measured'
_exptl_crystal_description fragment
_exptl_crystal_F_000 1592
_exptl_crystal_size_max 0.32
_exptl_crystal_size_mid 0.30
_exptl_crystal_size_min 0.28
_refine_diff_density_max 0.556
_refine_diff_density_min -0.293
_refine_diff_density_rms 0.086
_refine_ls_extinction_method none
_refine_ls_goodness_of_fit_ref 1.040
_refine_ls_hydrogen_treatment constr
_refine_ls_matrix_type full
_refine_ls_number_parameters 241
_refine_ls_number_reflns 2815
_refine_ls_number_restraints 4
_refine_ls_restrained_S_all 1.040
_refine_ls_R_factor_all 0.1673
_refine_ls_R_factor_gt 0.1005
_refine_ls_shift/su_max 0.000
_refine_ls_shift/su_mean 0.000
_refine_ls_structure_factor_coef Fsqd
_refine_ls_weighting_details 'calc w=1/[\s^2^(Fo^2^)+(0.1956P)^2^+6.1460P] where P=(Fo^2^+2Fc^2^)/3'
_refine_ls_weighting_scheme calc
_refine_ls_wR_factor_gt 0.2652
_refine_ls_wR_factor_ref 0.3278
_reflns_number_gt 1579
_reflns_number_total 2815
_reflns_threshold_expression >2sigma(I)
_cod_data_source_file b615410g.txt
_cod_data_source_block Matouzenko_compound3
_cod_original_sg_symbol_H-M C2/c
_cod_original_formula_sum 'C30 H30 Cl2 Fe1 N8 O9'
_cod_database_code 7005050

loop_
_symmetry_equiv_pos_as_xyz
'x, y, z'
'-x, y, -z+1/2'
'x+1/2, y+1/2, z'
'-x+1/2, y+1/2, -z+1/2'
'-x, -y, -z'
'x, -y, z-1/2'
'-x+1/2, -y+1/2, -z'
'x+1/2, -y+1/2, z-1/2'

loop_
_atom_site_label
_atom_site_type_symbol
_atom_site_fract_x
_atom_site_fract_y
_atom_site_fract_z
_atom_site_U_iso_or_equiv
_atom_site_adp_type
_atom_site_occupancy
_atom_site_symmetry_multiplicity
_atom_site_calc_flag
_atom_site_refinement_flags
_atom_site_disorder_assembly
_atom_site_disorder_group
Fe1 Fe 0.0000 0.13739(10) 0.2500 0.0737(7) Uani 1 2 d S . .
N1 N 0.0867(4) 0.0221(4) 0.3268(6) 0.0813(18) Uani 1 1 d . . .
N2 N -0.0092(5) 0.1614(5) 0.1100(7) 0.097(2) Uani 1 1 d . . .
N3 N 0.0917(4) 0.2487(4) 0.3163(6) 0.0751(17) Uani 1 1 d . . .
N4 N 0.0275(6) 0.2569(8) 0.0449(9) 0.134(3) Uani 1 1 d . . .
H4A H 0.0518 0.3007 0.0408 0.29(11) Uiso 1 1 calc R . .
C1 C 0.1330(5) 0.0060(6) 0.3078(7) 0.091(3) Uani 1 1 d . . .
H1 H 0.1324 0.0503 0.2650 0.109 Uiso 1 1 calc R . .
C2 C 0.1829(5) -0.0734(6) 0.3478(7) 0.095(3) Uani 1 1 d . . .
H2 H 0.2134 -0.0823 0.3301 0.113 Uiso 1 1 calc R . .
C3 C 0.1865(5) -0.1397(5) 0.4148(7) 0.084(2) Uani 1 1 d . . .
C4 C 0.1382(6) -0.1218(6) 0.4364(9) 0.104(3) Uani 1 1 d . . .
H4 H 0.1383 -0.1637 0.4804 0.124 Uiso 1 1 calc R . .
C5 C 0.0904(5) -0.0416(6) 0.3922(8) 0.099(3) Uani 1 1 d . . .
H5 H 0.0590 -0.0306 0.4081 0.119 Uiso 1 1 calc R . .
C30 C 0.2410(5) -0.2200(6) 0.4617(8) 0.101(3) Uani 1 1 d . . .
H30 H 0.2658 -0.2304 0.4355 0.121 Uiso 1 1 calc R . .
C6 C -0.0516(6) 0.1387(8) 0.0021(9) 0.116(3) Uani 1 1 d . . .
H6 H -0.0877 0.0881 -0.0350 0.138 Uiso 1 1 calc R . .
C7 C -0.0357(10) 0.1976(11) -0.0454(13) 0.153(5) Uani 1 1 d . . .
H7 H -0.0599 0.1993 -0.1194 0.189 Uiso 1 1 calc R . .
C8 C 0.0428(6) 0.2332(7) 0.1367(9) 0.101(3) Uani 1 1 d . . .
C9 C 0.0994(5) 0.2790(6) 0.2484(8) 0.087(2) Uani 1 1 d . . .
C10 C 0.1529(7) 0.3483(7) 0.2754(11) 0.110(3) Uani 1 1 d . . .
H10 H 0.1565 0.3669 0.2247 0.132 Uiso 1 1 calc R . .
C11 C 0.1996(7) 0.3882(8) 0.3766(12) 0.127(4) Uani 1 1 d . . .
H11 H 0.2362 0.4355 0.3972 0.153 Uiso 1 1 calc R . .
C12 C 0.1933(6) 0.3595(7) 0.4492(11) 0.125(4) Uani 1 1 d . . .
H12 H 0.2255 0.3867 0.5198 0.150 Uiso 1 1 calc R . .
C13 C 0.1379(5) 0.2887(6) 0.4161(8) 0.100(3) Uani 1 1 d . . .
H13 H 0.1332 0.2690 0.4655 0.120 Uiso 1 1 calc R . .
Cl1 Cl -0.2312(3) 0.3952(3) -0.2423(4) 0.1578(15) Uani 1 1 d . . .
O1 O -0.1896(8) 0.3884(10) -0.2762(11) 0.226(5) Uiso 1 1 d . A .
O2 O -0.2939(17) 0.4710(18) -0.3190(17) 0.219(8) Uani 0.62(2) 1 d P A 1
O3 O -0.1776(14) 0.4198(16) -0.1272(16) 0.219(8) Uani 0.62(2) 1 d P A 1
O4 O -0.2676(14) 0.3065(16) -0.2856(15) 0.219(8) Uani 0.62(2) 1 d P A 1
O12 O -0.326(3) 0.398(3) -0.342(4) 0.229(15) Uani 0.38(2) 1 d P A 2
O13 O -0.251(3) 0.335(2) -0.199(4) 0.229(15) Uani 0.38(2) 1 d P A 2
O14 O -0.225(3) 0.492(3) -0.221(4) 0.229(15) Uani 0.38(2) 1 d P A 2
O100 O 0.1008(8) 0.4017(11) 0.0247(11) 0.137(5) Uani 0.50 1 d PD . .
H100 H 0.1174 0.4509 0.0618 0.205 Uiso 0.50 1 calc R . .
C101 C 0.009(2) 0.506(3) -0.131(3) 0.56(9) Uani 0.50 1 d PD . .
H10A H -0.0361 0.4933 -0.2082 0.740 Uiso 0.50 1 calc R . .
H10B H 0.0337 0.5652 -0.1235 0.740 Uiso 0.50 1 calc R . .
H10C H -0.0094 0.5123 -0.0929 0.740 Uiso 0.50 1 calc R . .
C100 C 0.0697(17) 0.4242(17) -0.0787(15) 0.26(2) Uani 0.50 1 d PD . .
H10D H 0.0437 0.3682 -0.1263 0.307 Uiso 0.50 1 calc R . .
H10E H 0.1128 0.4427 -0.0741 0.307 Uiso 0.50 1 calc R . .

loop_
_atom_site_aniso_label
_atom_site_aniso_U_11
_atom_site_aniso_U_22
_atom_site_aniso_U_33
_atom_site_aniso_U_23
_atom_site_aniso_U_13
_atom_site_aniso_U_12
Fe1 0.0620(10) 0.0515(9) 0.0838(12) 0.000 0.0406(8) 0.000
N1 0.075(4) 0.055(4) 0.095(5) 0.011(3) 0.051(4) 0.006(3)
N2 0.114(6) 0.070(4) 0.110(6) -0.008(4) 0.077(5) -0.007(4)
N3 0.071(4) 0.057(4) 0.087(4) 0.001(3) 0.050(4) -0.004(3)
N4 0.151(8) 0.126(8) 0.128(8) -0.011(6) 0.096(7) -0.027(7)
C1 0.070(5) 0.074(5) 0.099(6) -0.001(5) 0.046(5) 0.005(4)
C2 0.085(5) 0.075(5) 0.113(6) 0.005(5) 0.063(5) 0.014(4)
C3 0.073(5) 0.055(5) 0.100(6) 0.004(4) 0.051(5) 0.008(4)
C4 0.099(6) 0.066(5) 0.128(7) 0.023(5) 0.071(6) 0.019(5)
C5 0.090(6) 0.070(5) 0.131(7) 0.015(5) 0.074(6) 0.020(4)
C30 0.093(6) 0.068(6) 0.117(8) 0.002(4) 0.063(6) 0.015(5)
C6 0.116(7) 0.099(7) 0.093(7) -0.029(6) 0.056(6) -0.012(6)
C7 0.217(15) 0.125(10) 0.136(10) -0.018(9) 0.128(11) -0.023(10)
C8 0.112(7) 0.085(6) 0.114(7) 0.009(6) 0.080(7) 0.007(5)
C9 0.074(5) 0.061(5) 0.102(6) -0.001(5) 0.051(5) 0.001(4)
C10 0.123(8) 0.083(6) 0.141(9) -0.013(6) 0.097(8) -0.024(6)
C11 0.107(8) 0.107(8) 0.160(11) -0.008(8) 0.089(8) -0.034(6)
C12 0.097(7) 0.100(8) 0.115(8) -0.025(6) 0.048(6) -0.025(6)
C13 0.081(6) 0.086(6) 0.094(6) -0.010(5) 0.045(5) -0.008(5)
Cl1 0.215(4) 0.143(3) 0.188(4) -0.018(3) 0.166(4) -0.019(3)
O2 0.295(15) 0.170(12) 0.161(10) -0.013(8) 0.144(10) -0.003(11)
O3 0.295(15) 0.170(12) 0.161(10) -0.013(8) 0.144(10) -0.003(11)
O4 0.295(15) 0.170(12) 0.161(10) -0.013(8) 0.144(10) -0.003(11)
O12 0.30(3) 0.16(2) 0.34(4) -0.082(17) 0.26(3) -0.082(17)
O13 0.30(3) 0.16(2) 0.34(4) -0.082(17) 0.26(3) -0.082(17)
O14 0.30(3) 0.16(2) 0.34(4) -0.082(17) 0.26(3) -0.082(17)
O100 0.154(13) 0.147(13) 0.125(11) 0.029(10) 0.102(11) -0.029(11)
C101 0.21(4) 0.52(11) 0.92(17) -0.49(13) 0.37(8) -0.15(6)
C100 0.19(3) 0.12(2) 0.27(4) 0.04(3) 0.09(3) -0.03(2)

loop_
_atom_type_symbol
_atom_type_description
_atom_type_scat_dispersion_real
_atom_type_scat_dispersion_imag
_atom_type_scat_source
C C 0.0033 0.0016 'International Tables Vol C Tables 4.2.6.8 and 6.1.1.4'
H H 0.0000 0.0000 'International Tables Vol C Tables 4.2.6.8 and 6.1.1.4'
N N 0.0061 0.0033 'International Tables Vol C Tables 4.2.6.8 and 6.1.1.4'
O O 0.0106 0.0060 'International Tables Vol C Tables 4.2.6.8 and 6.1.1.4'
Cl Cl 0.1484 0.1585 'International Tables Vol C Tables 4.2.6.8 and 6.1.1.4'
Fe Fe 0.3463 0.8444 'International Tables Vol C Tables 4.2.6.8 and 6.1.1.4'

loop_
_geom_angle_atom_site_label_1
_geom_angle_atom_site_label_2
_geom_angle_atom_site_label_3
_geom_angle
_geom_angle_site_symmetry_1
_geom_angle_site_symmetry_3
_geom_angle_publ_flag
N1 Fe1 N1 84.0(3) 2 . ?
N1 Fe1 N2 96.8(3) 2 2 ?
N1 Fe1 N2 96.3(3) . 2 ?
N1 Fe1 N2 96.3(3) 2 . ?
N1 Fe1 N2 96.8(3) . . ?
N2 Fe1 N2 162.4(4) 2 . ?
N1 Fe1 N3 173.0(3) 2 . ?
N1 Fe1 N3 93.1(2) . . ?
N2 Fe1 N3 89.9(3) 2 . ?
N2 Fe1 N3 77.7(3) . . ?
N1 Fe1 N3 93.1(2) 2 2 ?
N1 Fe1 N3 173.0(3) . 2 ?
N2 Fe1 N3 77.7(3) 2 2 ?
N2 Fe1 N3 89.9(3) . 2 ?
N3 Fe1 N3 90.5(3) . 2 ?
N1 Fe1 Fe1 152.15(17) 2 7_556 ?
N1 Fe1 Fe1 68.87(17) . 7_556 ?
N2 Fe1 Fe1 80.6(2) 2 7_556 ?
N2 Fe1 Fe1 93.1(2) . 7_556 ?
N3 Fe1 Fe1 27.26(16) . 7_556 ?
N3 Fe1 Fe1 113.14(16) 2 7_556 ?
N1 Fe1 Fe1 6.0(2) 2 8_445 ?
N1 Fe1 Fe1 79.52(17) . 8_445 ?
N2 Fe1 Fe1 101.09(19) 2 8_445 ?
N2 Fe1 Fe1 92.9(2) . 8_445 ?
N3 Fe1 Fe1 167.32(18) . 8_445 ?
N3 Fe1 Fe1 97.96(15) 2 8_445 ?
Fe1 Fe1 Fe1 148.30(2) 7_556 8_445 ?
N1 Fe1 Fe1 79.52(17) 2 8_546 ?
N1 Fe1 Fe1 6.0(2) . 8_546 ?
N2 Fe1 Fe1 92.9(2) 2 8_546 ?
N2 Fe1 Fe1 101.09(19) . 8_546 ?
N3 Fe1 Fe1 97.96(15) . 8_546 ?
N3 Fe1 Fe1 167.32(18) 2 8_546 ?
Fe1 Fe1 Fe1 72.96(3) 7_556 8_546 ?
Fe1 Fe1 Fe1 75.34(4) 8_445 8_546 ?
N1 Fe1 Fe1 48.32(17) 2 1_454 ?
N1 Fe1 Fe1 131.68(17) . 1_454 ?
N2 Fe1 Fe1 96.7(2) 2 1_454 ?
N2 Fe1 Fe1 83.3(2) . 1_454 ?
N3 Fe1 Fe1 133.23(16) . 1_454 ?
N3 Fe1 Fe1 46.77(16) 2 1_454 ?
Fe1 Fe1 Fe1 159.37(2) 7_556 1_454 ?
Fe1 Fe1 Fe1 52.330(18) 8_445 1_454 ?
Fe1 Fe1 Fe1 127.670(18) 8_546 1_454 ?
C1 N1 C5 117.1(7) . . ?
C1 N1 Fe1 123.6(6) . . ?
C5 N1 Fe1 119.1(6) . . ?
C6 N2 C8 106.0(9) . . ?
C6 N2 Fe1 144.0(8) . . ?
C8 N2 Fe1 109.6(6) . . ?
C9 N3 C13 117.4(7) . . ?
C9 N3 Fe1 116.2(5) . . ?
C13 N3 Fe1 126.3(6) . . ?
C9 N3 C11 116.7(5) . 7_556 ?
C13 N3 C11 55.6(5) . 7_556 ?
Fe1 N3 C11 100.5(2) . 7_556 ?
C8 N4 C7 109.1(11) . . ?
C8 N4 H4A 125.4 . . ?
C7 N4 H4A 125.4 . . ?
N1 C1 C2 123.9(9) . . ?
N1 C1 H1 118.1 . . ?
C2 C1 H1 118.1 . . ?
C1 C2 C3 119.1(9) . . ?
C1 C2 H2 120.4 . . ?
C3 C2 H2 120.4 . . ?
C4 C3 C2 116.9(7) . . ?
C4 C3 C30 123.2(9) . . ?
C2 C3 C30 119.8(8) . . ?
C5 C4 C3 119.5(9) . . ?
C5 C4 H4 120.3 . . ?
C3 C4 H4 120.3 . . ?
N1 C5 C4 123.5(9) . . ?
N1 C5 H5 118.3 . . ?
C4 C5 H5 118.3 . . ?
C30 C30 C3 126.4(12) 7_546 . ?
C30 C30 H30 116.8 7_546 . ?
C3 C30 H30 116.8 . . ?
C7 C6 N2 112.5(11) . . ?
C7 C6 H6 123.8 . . ?
N2 C6 H6 123.8 . . ?
C6 C7 N4 103.5(12) . . ?
C6 C7 H7 128.2 . . ?
N4 C7 H7 128.2 . . ?
N4 C8 N2 108.6(9) . . ?
N4 C8 C9 128.6(10) . . ?
N2 C8 C9 122.6(9) . . ?
N3 C9 C10 124.1(9) . . ?
N3 C9 C8 113.7(8) . . ?
C10 C9 C8 122.2(10) . . ?
C11 C10 C9 118.1(11) . . ?
C11 C10 H10 120.9 . . ?
C9 C10 H10 120.9 . . ?
C10 C11 C12 119.8(10) . . ?
C10 C11 H11 120.1 . . ?
C12 C11 H11 120.1 . . ?
C11 C12 C13 118.9(10) . . ?
C11 C12 C9 116.8(8) . 7_556 ?
C13 C12 C9 96.9(7) . 7_556 ?
C11 C12 H12 120.6 . . ?
C13 C12 H12 120.6 . . ?
C9 C12 H12 55.8 7_556 . ?
N3 C13 C12 121.7(10) . . ?
N3 C13 C10 124.5(5) . 7_556 ?
C12 C13 C10 82.9(6) . 7_556 ?
N3 C13 H13 119.2 . . ?
C12 C13 H13 119.2 . . ?
C10 C13 H13 63.0 7_556 . ?
O13 Cl1 O14 119(2) . . ?
O13 Cl1 O4 54.6(15) . . ?
O14 Cl1 O4 158(2) . . ?
O13 Cl1 O1 136.5(17) . . ?
O14 Cl1 O1 100.9(15) . . ?
O4 Cl1 O1 93.9(12) . . ?
O13 Cl1 O3 75(2) . . ?
O14 Cl1 O3 65(2) . . ?
O4 Cl1 O3 124.5(13) . . ?
O1 Cl1 O3 110.2(13) . . ?
O13 Cl1 O2 114(2) . . ?
O14 Cl1 O2 53(2) . . ?
O4 Cl1 O2 107.6(14) . . ?
O1 Cl1 O2 103.3(11) . . ?
O3 Cl1 O2 113.7(12) . . ?
O13 Cl1 O12 81(2) . . ?
O14 Cl1 O12 94(2) . . ?
O4 Cl1 O12 64.8(15) . . ?
O1 Cl1 O12 114.2(15) . . ?
O3 Cl1 O12 133.9(16) . . ?
C100 O100 H100 109.0(17) . . ?
C100 C101 H10A 109.5 . . ?
C100 C101 H10B 109.5 . . ?
H10A C101 H10B 109.5 . . ?
C100 C101 H10C 109.5 . . ?
H10A C101 H10C 109.5 . . ?
H10B C101 H10C 108.0 . . ?
O100 C100 C101 111.5(8) . . ?
O100 C100 H10D 109.3 . . ?
C101 C100 H10D 109.3 . . ?
O100 C100 H10E 109.3 . . ?
C101 C100 H10E 109.3 . . ?
H10D C100 H10E 108.0 . . ?

loop_
_geom_bond_atom_site_label_1
_geom_bond_atom_site_label_2
_geom_bond_distance
_geom_bond_site_symmetry_2
_geom_bond_publ_flag
Fe1 N1 2.167(6) 2 ?
Fe1 N2 2.191(8) 2 ?
Fe1 N3 2.209(6) . ?
Fe1 Fe1 8.928(2) 7_556 ?
Fe1 Fe1 13.672(4) 8_445 ?
Fe1 Fe1 16.711(2) 1_454 ?
N1 C1 1.316(11) . ?
N1 C5 1.353(11) . ?
N2 C6 1.355(12) . ?
N2 C8 1.379(12) . ?
N3 C9 1.315(11) . ?
N3 C13 1.323(10) . ?
N3 C11 4.355(15) 7_556 ?
N4 C8 1.338(12) . ?
N4 C7 1.429(16) . ?
N4 H4A 0.8600 . ?
C1 C2 1.392(11) . ?
C1 H1 0.9300 . ?
C2 C3 1.399(12) . ?
C2 H2 0.9300 . ?
C3 C4 1.397(13) . ?
C3 C30 1.447(11) . ?
C4 C5 1.374(11) . ?
C4 H4 0.9300 . ?
C5 H5 0.9300 . ?
C30 C30 1.322(18) 7_546 ?
C30 H30 0.9300 . ?
C6 C7 1.346(16) . ?
C6 H6 0.9300 . ?
C7 H7 0.9300 . ?
C8 C9 1.486(13) . ?
C9 C10 1.374(12) . ?
C10 C11 1.338(15) . ?
C10 H10 0.9300 . ?
C11 C12 1.357(16) . ?
C11 H11 0.9300 . ?
C12 C13 1.393(13) . ?
C12 H12 0.9300 . ?
C13 H13 0.9300 . ?
Cl1 O13 1.36(4) . ?
Cl1 O14 1.37(3) . ?
Cl1 O4 1.39(2) . ?
Cl1 O1 1.397(14) . ?
Cl1 O3 1.424(18) . ?
Cl1 O2 1.51(2) . ?
Cl1 O12 1.59(5) . ?
O100 C100 1.357(5) . ?
O100 C101 2.39(4) . ?
O100 H100 0.820(15) . ?
C101 C100 1.539(5) . ?
C101 H10A 0.9600 . ?
C101 H10B 0.9600 . ?
C101 H10C 0.9600 . ?
C100 H10D 0.9700 . ?
C100 H10E 0.9700 . ?

loop_
_geom_torsion_atom_site_label_1
_geom_torsion_atom_site_label_2
_geom_torsion_atom_site_label_3
_geom_torsion_atom_site_label_4
_geom_torsion
_geom_torsion_site_symmetry_1
_geom_torsion_site_symmetry_2
_geom_torsion_site_symmetry_3
_geom_torsion_site_symmetry_4
_geom_torsion_publ_flag
N1 Fe1 N1 C1 115.6(7) 2 . . . ?
N2 Fe1 N1 C1 -148.2(6) 2 . . . ?
N2 Fe1 N1 C1 19.9(7) . . . . ?
N3 Fe1 N1 C1 -58.0(6) . . . . ?
Fe1 Fe1 N1 C1 -70.8(6) 7_556 . . . ?
Fe1 Fe1 N1 C1 111.6(6) 8_445 . . . ?
Fe1 Fe1 N1 C1 157(2) 8_546 . . . ?
Fe1 Fe1 N1 C1 107.0(6) 1_454 . . . ?
N1 Fe1 N1 C5 -59.6(6) 2 . . . ?
N2 Fe1 N1 C5 36.6(7) 2 . . . ?
N2 Fe1 N1 C5 -155.3(6) . . . . ?
N3 Fe1 N1 C5 126.8(6) . . . . ?
Fe1 Fe1 N1 C5 114.0(6) 7_556 . . . ?
Fe1 Fe1 N1 C5 -63.6(6) 8_445 . . . ?
Fe1 Fe1 N1 C5 -18.5(14) 8_546 . . . ?
Fe1 Fe1 N1 C5 -68.2(7) 1_454 . . . ?
N1 Fe1 N2 C6 9.6(11) 2 . . . ?
N1 Fe1 N2 C6 94.3(11) . . . . ?
N2 Fe1 N2 C6 -128.1(11) 2 . . . ?
N3 Fe1 N2 C6 -174.0(11) . . . . ?
N3 Fe1 N2 C6 -83.4(11) 2 . . . ?
Fe1 Fe1 N2 C6 163.4(11) 7_556 . . . ?
Fe1 Fe1 N2 C6 14.5(11) 8_445 . . . ?
Fe1 Fe1 N2 C6 90.1(11) 8_546 . . . ?
Fe1 Fe1 N2 C6 -37.0(11) 1_454 . . . ?
N1 Fe1 N2 C8 -178.9(6) 2 . . . ?
N1 Fe1 N2 C8 -94.2(6) . . . . ?
N2 Fe1 N2 C8 43.4(5) 2 . . . ?
N3 Fe1 N2 C8 -2.6(6) . . . . ?
N3 Fe1 N2 C8 88.0(6) 2 . . . ?
Fe1 Fe1 N2 C8 -25.2(6) 7_556 . . . ?
Fe1 Fe1 N2 C8 -174.0(6) 8_445 . . . ?
Fe1 Fe1 N2 C8 -98.4(6) 8_546 . . . ?
Fe1 Fe1 N2 C8 134.4(6) 1_454 . . . ?
N1 Fe1 N3 C9 97.0(6) . . . . ?
N2 Fe1 N3 C9 -166.7(6) 2 . . . ?
N2 Fe1 N3 C9 0.8(5) . . . . ?
N3 Fe1 N3 C9 -89.0(6) 2 . . . ?
Fe1 Fe1 N3 C9 123.9(8) 7_556 . . . ?
Fe1 Fe1 N3 C9 43.3(11) 8_445 . . . ?
Fe1 Fe1 N3 C9 100.5(5) 8_546 . . . ?
Fe1 Fe1 N3 C9 -67.6(6) 1_454 . . . ?
N1 Fe1 N3 C13 -84.5(7) . . . . ?
N2 Fe1 N3 C13 11.8(7) 2 . . . ?
N2 Fe1 N3 C13 179.2(7) . . . . ?
N3 Fe1 N3 C13 89.5(7) 2 . . . ?
Fe1 Fe1 N3 C13 -57.7(6) 7_556 . . . ?
Fe1 Fe1 N3 C13 -138.2(8) 8_445 . . . ?
Fe1 Fe1 N3 C13 -81.1(6) 8_546 . . . ?
Fe1 Fe1 N3 C13 110.9(6) 1_454 . . . ?
N1 Fe1 N3 C11 -29.8(3) . . . 7_556 ?
N2 Fe1 N3 C11 66.5(3) 2 . . 7_556 ?
N2 Fe1 N3 C11 -126.0(3) . . . 7_556 ?
N3 Fe1 N3 C11 144.2(4) 2 . . 7_556 ?
Fe1 Fe1 N3 C11 -2.9(3) 7_556 . . 7_556 ?
Fe1 Fe1 N3 C11 -83.5(8) 8_445 . . 7_556 ?
Fe1 Fe1 N3 C11 -26.4(3) 8_546 . . 7_556 ?
Fe1 Fe1 N3 C11 165.6(2) 1_454 . . 7_556 ?
C5 N1 C1 C2 2.1(12) . . . . ?
Fe1 N1 C1 C2 -173.2(6) . . . . ?
N1 C1 C2 C3 -1.7(13) . . . . ?
C1 C2 C3 C4 0.7(12) . . . . ?
C1 C2 C3 C30 -176.9(8) . . . . ?
C2 C3 C4 C5 -0.1(13) . . . . ?
C30 C3 C4 C5 177.3(8) . . . . ?
C1 N1 C5 C4 -1.5(13) . . . . ?
Fe1 N1 C5 C4 174.0(7) . . . . ?
C3 C4 C5 N1 0.6(15) . . . . ?
C4 C3 C30 C30 -7.5(17) . . . 7_546 ?
C2 C3 C30 C30 169.8(12) . . . 7_546 ?
C8 N2 C6 C7 -6.0(13) . . . . ?
Fe1 N2 C6 C7 165.6(10) . . . . ?
N2 C6 C7 N4 5.2(15) . . . . ?
C8 N4 C7 C6 -2.3(15) . . . . ?
C7 N4 C8 N2 -1.2(13) . . . . ?
C7 N4 C8 C9 -175.7(10) . . . . ?
C6 N2 C8 N4 4.2(11) . . . . ?
Fe1 N2 C8 N4 -170.5(7) . . . . ?
C6 N2 C8 C9 179.1(8) . . . . ?
Fe1 N2 C8 C9 4.4(10) . . . . ?
C13 N3 C9 C10 0.9(12) . . . . ?
Fe1 N3 C9 C10 179.5(7) . . . . ?
C11 N3 C9 C10 -62.3(10) 7_556 . . . ?
C13 N3 C9 C8 -177.5(7) . . . . ?
Fe1 N3 C9 C8 1.1(9) . . . . ?
C11 N3 C9 C8 119.4(6) 7_556 . . . ?
N4 C8 C9 N3 169.9(9) . . . . ?
N2 C8 C9 N3 -3.9(12) . . . . ?
N4 C8 C9 C10 -8.4(15) . . . . ?
N2 C8 C9 C10 177.7(9) . . . . ?
N3 C9 C10 C11 -0.7(15) . . . . ?
C8 C9 C10 C11 177.5(9) . . . . ?
C9 C10 C11 C12 0.2(18) . . . . ?
C10 C11 C12 C13 -0.1(18) . . . . ?
C10 C11 C12 C9 115.6(10) . . . 7_556 ?
C9 N3 C13 C12 -0.7(12) . . . . ?
Fe1 N3 C13 C12 -179.1(7) . . . . ?
C11 N3 C13 C12 104.2(10) 7_556 . . . ?
C9 N3 C13 C10 -105.0(8) . . . 7_556 ?
Fe1 N3 C13 C10 76.6(8) . . . 7_556 ?
C11 N3 C13 C10 -0.1(3) 7_556 . . 7_556 ?
C11 C12 C13 N3 0.3(15) . . . . ?
C9 C12 C13 N3 -125.6(8) 7_556 . . . ?
C11 C12 C13 C10 126.7(11) . . . 7_556 ?
C9 C12 C13 C10 0.9(3) 7_556 . . 7_556 ?
